data_1004106
loop_
_publ_author_name
'Elbali, B'
'Boukhari, A'
'Aride, J'
'Belaiche, M'
'Abraham, F'
'Drillon, M'

_publ_section_title
;
Crystal structure and magnetic properties of Ba2 Ni (P O4)2
;
_journal_coden_ASTM EJSCE5
_journal_name_full
;
European Journal of Solid State Inorganic Chemistry
;
_journal_page_first 61
_journal_page_last 73
_journal_volume 31
_journal_year 1994
_chemical_formula_structural 'Ba2 Ni (P O4)2'
_chemical_formula_sum 'Ba2 Ni O8 P2'
_chemical_name_systematic 'Dibarium nickel bis(phosphate(V))'
_space_group_IT_number 14
_symmetry_cell_setting monoclinic
_symmetry_Int_Tables_number 14
_symmetry_space_group_name_Hall '-P 2yn'
_symmetry_space_group_name_H-M 'P 1 21/n 1'
_cell_angle_alpha 90
_cell_angle_beta 90.72(1)
_cell_angle_gamma 90
_cell_formula_units_Z 4
_cell_length_a 5.312(1)
_cell_length_b 8.789(2)
_cell_length_c 16.06699(300)
_cell_volume 750.1
_refine_ls_R_factor_all 0.031
_cod_database_code 1004106

loop_
_symmetry_equiv_pos_as_xyz
x,y,z
1/2+x,1/2-y,1/2+z
-x,-y,-z
1/2-x,1/2+y,1/2-z

loop_
_atom_site_label
_atom_site_type_symbol
_atom_site_symmetry_multiplicity
_atom_site_Wyckoff_symbol
_atom_site_fract_x
_atom_site_fract_y
_atom_site_fract_z
_atom_site_occupancy
_atom_site_attached_hydrogens
_atom_site_calc_flag
Ba1 Ba2+ 4 e 0.29724(6) 0.29690(4) 0.98135(2) 1. 0 d
Ba2 Ba2+ 4 e 0.74252(6) 0.84645(4) 0.27012(2) 1. 0 d
Ni1 Ni2+ 4 e 0.27354(12) 0.48772(8) 0.36654(4) 1. 0 d
P1 P5+ 4 e 0.73237(24) 0.58609(15) 0.42170(8) 1. 0 d
P2 P5+ 4 e 0.24961(25) 0.61141(15) 0.16666(8) 1. 0 d
O1 O2- 4 e 0.7889(9) 0.5847(6) 0.5148(3) 1. 0 d
O2 O2- 4 e 0.5163(8) 0.6968(5) 0.4003(3) 1. 0 d
O3 O2- 4 e 0.6453(7) 0.4302(5) 0.3875(3) 1. 0 d
O4 O2- 4 e 0.9709(7) 0.6348(5) 0.3737(3) 1. 0 d
O5 O2- 4 e 0.3518(10) 0.5274(6) 0.0907(3) 1. 0 d
O6 O2- 4 e 0.3588(8) 0.7751(5) 0.1666(3) 1. 0 d
O7 O2- 4 e -0.0399(8) 0.6122(5) 0.1655(3) 1. 0 d
O8 O2- 4 e 0.3525(9) 0.5306(6) 0.2449(3) 1. 0 d

loop_
_atom_type_symbol
_atom_type_oxidation_number
Ba2+ 2.000
Ni2+ 2.000
P5+ 5.000
O2- -2.000
